data_7062644
loop_
_publ_author_name
'Moon, Josh'
'Guo, Zhifang'
'Beaumont, Owen A.'
'Hamilton, Sophie'
'Bousrez, Guillaume'
'Mottram, Eleanor'
'Wang, Jun'
'Somers, Anthony E.'
'Deacon, Glen B.'
'Junk, Peter C.'

_publ_section_title
;
 4-Hydroxybenzoato-rare earth(iii) complexes -- syntheses, a structural
 goldmine from coordination diversity and improved corrosion inhibition
 behaviour
;
_journal_issue 36
_journal_name_full 'New Journal of Chemistry'
_journal_page_first 16843
_journal_page_last 16854
_journal_paper_doi 10.1039/D3NJ02735J
_journal_volume 47
_journal_year 2023
_chemical_formula_moiety 'C21 H15 O9 Y, H2 O'
_chemical_formula_sum 'C21 H17 O10 Y'
_chemical_formula_weight 518.26
_space_group_crystal_system triclinic
_space_group_IT_number 2
_space_group_name_Hall '-P 1'
_space_group_name_H-M_alt 'P -1'
_atom_sites_solution_hydrogens mixed
_atom_sites_solution_primary dual
_audit_creation_date 2023-04-03
_audit_creation_method
;
Olex2 1.3
(compiled 2020.11.12 svn.r5f609507 for OlexSys, GUI svn.r6408)
;
_audit_update_record
;
2023-06-12 deposited with the CCDC.	2023-08-01 downloaded from the CCDC.
;
_cell_angle_alpha 92.421(2)
_cell_angle_beta 97.081(2)
_cell_angle_gamma 101.336(2)
_cell_formula_units_Z 2
_cell_length_a 5.29940(10)
_cell_length_b 12.1464(2)
_cell_length_c 17.0480(3)
_cell_measurement_reflns_used 11330
_cell_measurement_temperature 123.01(10)
_cell_measurement_theta_max 76.5600
_cell_measurement_theta_min 3.7080
_cell_volume 1065.25(3)
_computing_cell_refinement 'CrysAlisPro 1.171.40.84a (Rigaku OD, 2020)'
_computing_data_collection 'CrysAlisPro 1.171.40.84a (Rigaku OD, 2020)'
_computing_data_reduction 'CrysAlisPro 1.171.40.84a (Rigaku OD, 2020)'
_computing_molecular_graphics 'Olex2 1.3 (Dolomanov et al., 2009)'
_computing_publication_material 'Olex2 1.3 (Dolomanov et al., 2009)'
_computing_structure_refinement 'SHELXL 2018/3 (Sheldrick, 2015)'
_computing_structure_solution 'SHELXT 2018/2 (Sheldrick, 2018)'
_diffrn_ambient_environment N~2~
_diffrn_ambient_temperature 123.01(10)
_diffrn_detector 'Hybrid Pixel Array Detector'
_diffrn_detector_area_resol_mean 10.0000
_diffrn_detector_type HyPix
_diffrn_measured_fraction_theta_full 0.999
_diffrn_measured_fraction_theta_max 0.965
_diffrn_measurement_details
;
List of Runs (angles in degrees, time in seconds):

  # Type    Start    End  Width  t~exp~   \w     \q     \k     \f   Frames
#--------------------------------------------------------------------------
  1  \w     33.00 104.00   0.50    0.05    --   47.64  57.00 150.00  142
  2  \w     95.00 178.00   0.50    0.05    --  107.11  45.00   0.00  166
  3  \w     94.00 178.00   0.50    0.05    --  107.11  15.00 -30.00  168
  4  \w     25.00 120.00   0.50    0.05    --   47.64  77.00-120.00  190
  5  \w    -60.00  28.00   0.50    0.05    --  -47.64  19.00 -30.00  176
  6  \w    -68.00 -11.00   0.50    0.05    --  -86.25  30.00  60.00  114
  7  \w    -78.00 -14.00   0.50    0.05    --  -86.25  45.00-180.00  128
  8  \w     41.00 102.00   0.50    0.05    --   47.64-137.00 -58.00  122
  9  \w     35.00 112.00   0.50    0.05    --  107.11-125.00-150.00  154
 10  \w     41.00 121.00   0.50    0.05    --  107.11-137.00 -58.00  160
 11  \w     35.00 109.00   0.50    0.05    --  107.11-113.00 -25.99  148
 12  \w     35.00 106.00   0.50    0.05    --  107.11 -98.00  28.62  142
 13  \w     39.00 117.00   0.50    0.05    --  107.11-133.00 118.00  156
 14  \w     35.00 106.00   0.50    0.05    --  107.11 -94.00 150.00  142
 15  \w     39.00 100.00   0.50    0.05    --   47.64-133.00 118.00  122
 16  \w     35.00 106.00   0.50    0.05    --  107.11 -94.00  30.00  142
 17  \w     35.00 106.00   0.50    0.05    --  107.11 -94.00 -90.00  142
 18  \w     35.00 106.00   0.50    0.05    --  107.11 -94.00-180.00  142
 19  \w     32.00  66.00   0.50    0.05    --  107.11 -30.00  60.00   68
 20  \w     36.00  76.00   0.50    0.05    --  107.11 -45.00  90.00   80
 21  \w     36.00  76.00   0.50    0.05    --  107.11 -45.00 150.00   80
 22  \w    -24.00  63.00   0.50    0.05    --   47.64 -57.00 120.00  174
 23  \w     32.00  66.00   0.50    0.05    --  107.11 -30.00  30.00   68
 24  \w     32.00  66.00   0.50    0.05    --  107.11 -30.00 150.00   68
 25  \w     32.00  66.00   0.50    0.05    --  107.11 -30.00   0.00   68
 26  \w    -25.00  61.00   0.50    0.05    --   47.64 -38.00-120.00  172
 27  \w     32.00  66.00   0.50    0.05    --  107.11 -30.00-150.00   68
 28  \w     36.00  76.00   0.50    0.05    --  107.11 -45.00 -90.00   80
 29  \w     87.00 178.00   0.50    0.05    --  107.11 137.00   4.00  182
 30  \w     95.00 178.00   0.50    0.05    --  107.11 125.00-150.00  166
 31  \w     90.00 178.00   0.50    0.05    --  107.11 133.00-172.00  176
 32  \w    -92.00 -17.00   0.50    0.05    --  -86.25 133.00-172.00  150
 33  \w    -91.00 -17.00   0.50    0.05    --  -47.64 133.00-172.00  148
 34  \w    -95.00 -19.00   0.50    0.05    --  -47.64 137.00   4.00  152
 35  \w    -95.00 -19.00   0.50    0.05    --  -86.25 137.00   4.00  152
 36  \w   -120.00 -73.00   0.50    0.05    --  -47.64-125.00-120.00   94
 37  \w   -120.00 -66.00   0.50    0.05    --  -47.64-137.00 -58.00  108
 38  \w   -159.00 -66.00   0.50    0.05    --  -86.25-137.00 -58.00  186
 39  \w   -120.00 -68.00   0.50    0.05    --  -47.64-133.00 118.00  104
 40  \w   -159.00 -68.00   0.50    0.05    --  -86.25-133.00 118.00  182
;
_diffrn_measurement_device 'four-circle diffractometer'
_diffrn_measurement_device_type 'XtaLAB Synergy, Dualflex, HyPix'
_diffrn_measurement_method '\w scans'
_diffrn_orient_matrix_type 'CrysAlisPro convention (1999,Acta A55,543-557)'
_diffrn_orient_matrix_UB_11 -0.0843759000
_diffrn_orient_matrix_UB_12 -0.0654360000
_diffrn_orient_matrix_UB_13 -0.0814415000
_diffrn_orient_matrix_UB_21 -0.0848377000
_diffrn_orient_matrix_UB_22 -0.1090874000
_diffrn_orient_matrix_UB_23 0.0411961000
_diffrn_orient_matrix_UB_31 -0.2742333000
_diffrn_orient_matrix_UB_32 0.0250932000
_diffrn_orient_matrix_UB_33 -0.0010629000
_diffrn_radiation_monochromator mirror
_diffrn_radiation_probe x-ray
_diffrn_radiation_type 'Cu K\a'
_diffrn_radiation_wavelength 1.54184
_diffrn_reflns_av_R_equivalents 0.0573
_diffrn_reflns_av_unetI/netI 0.0411
_diffrn_reflns_Laue_measured_fraction_full 0.999
_diffrn_reflns_Laue_measured_fraction_max 0.965
_diffrn_reflns_limit_h_max 4
_diffrn_reflns_limit_h_min -6
_diffrn_reflns_limit_k_max 15
_diffrn_reflns_limit_k_min -15
_diffrn_reflns_limit_l_max 21
_diffrn_reflns_limit_l_min -19
_diffrn_reflns_number 20531
_diffrn_reflns_point_group_measured_fraction_full 0.999
_diffrn_reflns_point_group_measured_fraction_max 0.965
_diffrn_reflns_theta_full 67.684
_diffrn_reflns_theta_max 77.160
_diffrn_reflns_theta_min 3.720
_diffrn_source 'micro-focus sealed X-ray tube'
_diffrn_source_type 'PhotonJet (Cu) X-ray Source'
_exptl_absorpt_coefficient_mu 4.363
_exptl_absorpt_correction_T_max 1.00000
_exptl_absorpt_correction_T_min 0.63700
_exptl_absorpt_correction_type multi-scan
_exptl_absorpt_process_details
;
CrysAlisPro 1.171.40.84a (Rigaku Oxford Diffraction, 2020)
Empirical absorption correction using spherical harmonics,
implemented in SCALE3 ABSPACK scaling algorithm.
;
_exptl_crystal_colour 'clear colourless'
_exptl_crystal_colour_lustre clear
_exptl_crystal_colour_primary colourless
_exptl_crystal_density_diffrn 1.616
_exptl_crystal_description plate
_exptl_crystal_F_000 524
_exptl_crystal_size_max 0.3
_exptl_crystal_size_mid 0.09
_exptl_crystal_size_min 0.01
_refine_diff_density_max 1.106
_refine_diff_density_min -1.349
_refine_diff_density_rms 0.115
_refine_ls_extinction_method none
_refine_ls_goodness_of_fit_ref 1.093
_refine_ls_hydrogen_treatment constr
_refine_ls_matrix_type full
_refine_ls_number_parameters 295
_refine_ls_number_reflns 4365
_refine_ls_number_restraints 0
_refine_ls_restrained_S_all 1.093
_refine_ls_R_factor_all 0.0399
_refine_ls_R_factor_gt 0.0386
_refine_ls_shift/su_max 0.001
_refine_ls_shift/su_mean 0.000
_refine_ls_structure_factor_coef Fsqd
_refine_ls_weighting_details 'w=1/[\s^2^(Fo^2^)+(0.0761P)^2^+0.1001P] where P=(Fo^2^+2Fc^2^)/3'
_refine_ls_weighting_scheme calc
_refine_ls_wR_factor_gt 0.1063
_refine_ls_wR_factor_ref 0.1076
_reflns_Friedel_coverage 0.000
_reflns_number_gt 4115
_reflns_number_total 4365
_reflns_threshold_expression 'I > 2\s(I)'
_cod_data_source_file d3nj02735j2.cif
_cod_data_source_block jo289_a2
_cod_depositor_comments 'Adding full bibliography for 7062632--7062650.cif.'
_cod_database_code 7062644
_shelx_shelxl_version_number 2018/3
_chemical_oxdiff_formula 'Y C H O'
_shelx_space_group_comment
;
The symmetry employed for this shelxl refinement is uniquely defined
by the following loop, which should always be used as a source of
symmetry information in preference to the above space-group names.
They are only intended as comments.
;
_shelx_estimated_absorpt_t_max 0.958
_shelx_estimated_absorpt_t_min 0.354
_reflns_odcompleteness_completeness 99.95
_reflns_odcompleteness_iscentric 1
_reflns_odcompleteness_theta 66.97
_olex2_refinement_description
;
1.a Free rotating group:
 O10(H10A,H10B)
1.b Aromatic/amide H refined with riding coordinates:
 C11(H11), C14(H14), C21(H21), C20(H20), C10(H10), C17(H17), C13(H13), C3(H3A),
  C18(H18), C7(H7), C6(H6A), C4(H4)
1.c Idealised tetrahedral OH refined as rotating group:
 O6(H6), O3(H3), O9(H9)
;
_olex2_submission_special_instructions 'No special instructions were received'
_oxdiff_exptl_absorpt_empirical_details
;
Empirical correction (ABSPACK) includes:
- Absorption correction using spherical harmonics
- Frame scaling
;
_oxdiff_exptl_absorpt_empirical_full_max 1.558
_oxdiff_exptl_absorpt_empirical_full_min 0.635

loop_
_space_group_symop_operation_xyz
'x, y, z'
'-x, -y, -z'

loop_
_atom_site_label
_atom_site_type_symbol
_atom_site_fract_x
_atom_site_fract_y
_atom_site_fract_z
_atom_site_U_iso_or_equiv
_atom_site_adp_type
_atom_site_occupancy
_atom_site_site_symmetry_order
_atom_site_calc_flag
_atom_site_refinement_flags_posn
_atom_site_refinement_flags_adp
_atom_site_refinement_flags_occupancy
_atom_site_disorder_assembly
_atom_site_disorder_group
Y1 Y 0.07173(3) 0.37684(2) 0.43314(2) 0.01338(11) Uani 1 1 d . . . . .
O5 O -0.2777(3) 0.27021(15) 0.46748(11) 0.0181(4) Uani 1 1 d . . . . .
O8 O 0.8372(3) 0.52626(14) 0.44148(10) 0.0149(3) Uani 1 1 d . . . . .
O4 O -0.6730(3) 0.27243(14) 0.49745(11) 0.0177(4) Uani 1 1 d . . . . .
O2 O -0.1544(4) 0.37873(15) 0.30906(11) 0.0226(4) Uani 1 1 d . . . . .
O7 O 0.4158(3) 0.49145(14) 0.39527(11) 0.0167(4) Uani 1 1 d . . . . .
O1 O 0.0788(3) 0.24927(15) 0.32197(11) 0.0198(4) Uani 1 1 d . . . . .
O6 O -0.3974(4) -0.11009(15) 0.71259(11) 0.0217(4) Uani 1 1 d . . . . .
H6 H -0.285962 -0.146960 0.701970 0.033 Uiso 1 1 calc R U . . .
O3 O -0.4848(4) 0.13598(19) -0.03457(12) 0.0327(5) Uani 1 1 d . . . . .
H3 H -0.580859 0.177097 -0.055482 0.049 Uiso 1 1 calc R U . . .
O9 O 0.8487(4) 0.79202(18) 0.12824(13) 0.0316(5) Uani 1 1 d . . . . .
H9 H 0.981730 0.843052 0.140415 0.047 Uiso 1 1 calc R U . . .
O10 O 0.2417(4) 0.96264(18) 0.14219(14) 0.0341(5) Uani 1 1 d G . . . .
H10A H 0.349135 0.958256 0.109642 0.051 Uiso 1 1 d G U . . .
H10B H 0.322453 1.013548 0.177151 0.051 Uiso 1 1 d G U . . .
C9 C -0.4402(5) 0.1459(2) 0.56097(15) 0.0164(5) Uani 1 1 d . . . . .
C15 C 0.6450(5) 0.53480(19) 0.38875(15) 0.0152(5) Uani 1 1 d . . . . .
C11 C -0.2379(5) -0.0065(2) 0.60455(15) 0.0173(5) Uani 1 1 d . . . . .
H11 H -0.112663 -0.051689 0.599569 0.021 Uiso 1 1 calc R U . . .
C14 C -0.6069(4) 0.1242(2) 0.61839(15) 0.0180(5) Uani 1 1 d . . . . .
H14 H -0.734151 0.168571 0.622679 0.022 Uiso 1 1 calc R U . . .
C21 C 0.9464(5) 0.6668(2) 0.31822(15) 0.0181(5) Uani 1 1 d . . . . .
H21 H 1.079839 0.667159 0.360969 0.022 Uiso 1 1 calc R U . . .
C8 C -0.4646(5) 0.2354(2) 0.50543(15) 0.0159(5) Uani 1 1 d . . . . .
C20 C 0.9976(5) 0.7328(2) 0.25520(15) 0.0191(5) Uani 1 1 d . . . . .
H20 H 1.163820 0.779658 0.255362 0.023 Uiso 1 1 calc R U . . .
C12 C -0.4055(5) -0.0274(2) 0.66107(15) 0.0171(5) Uani 1 1 d . . . . .
C10 C -0.2536(4) 0.0803(2) 0.55556(15) 0.0167(5) Uani 1 1 d . . . . .
H10 H -0.135904 0.095565 0.517742 0.020 Uiso 1 1 calc R U . . .
C1 C -0.0796(5) 0.2964(2) 0.27877(16) 0.0186(5) Uani 1 1 d . . . . .
C17 C 0.5088(5) 0.5975(2) 0.25534(16) 0.0198(5) Uani 1 1 d . . . . .
H17 H 0.341008 0.552241 0.255685 0.024 Uiso 1 1 calc R U . . .
C16 C 0.7014(5) 0.60012(19) 0.31927(15) 0.0151(5) Uani 1 1 d . . . . .
C2 C -0.1776(5) 0.2567(2) 0.19549(16) 0.0196(5) Uani 1 1 d . . . . .
C13 C -0.5898(5) 0.0395(2) 0.66897(17) 0.0200(5) Uani 1 1 d . . . . .
H13 H -0.701308 0.026661 0.708645 0.024 Uiso 1 1 calc R U . . .
C3 C -0.3682(6) 0.3041(2) 0.15425(17) 0.0262(6) Uani 1 1 d . . . . .
H3A H -0.427481 0.363687 0.179388 0.031 Uiso 1 1 calc R U . . .
C19 C 0.8048(5) 0.7296(2) 0.19235(17) 0.0222(5) Uani 1 1 d . . . . .
C18 C 0.5610(5) 0.6607(2) 0.19120(17) 0.0241(5) Uani 1 1 d . . . . .
H18 H 0.431368 0.657093 0.146855 0.029 Uiso 1 1 calc R U . . .
C7 C -0.0908(5) 0.1702(2) 0.15718(17) 0.0253(6) Uani 1 1 d . . . . .
H7 H 0.040248 0.137301 0.184434 0.030 Uiso 1 1 calc R U . . .
C5 C -0.3845(5) 0.1789(2) 0.04027(16) 0.0242(5) Uani 1 1 d . . . . .
C6 C -0.1925(6) 0.1319(2) 0.08044(18) 0.0288(6) Uani 1 1 d . . . . .
H6A H -0.131017 0.073205 0.054997 0.035 Uiso 1 1 calc R U . . .
C4 C -0.4732(6) 0.2660(2) 0.07721(17) 0.0274(6) Uani 1 1 d . . . . .
H4 H -0.604099 0.298695 0.049776 0.033 Uiso 1 1 calc R U . . .

loop_
_atom_site_aniso_label
_atom_site_aniso_U_11
_atom_site_aniso_U_22
_atom_site_aniso_U_33
_atom_site_aniso_U_23
_atom_site_aniso_U_13
_atom_site_aniso_U_12
Y1 0.01395(15) 0.01222(14) 0.01445(15) 0.00156(9) 0.00088(9) 0.00429(9)
O5 0.0143(8) 0.0173(8) 0.0230(10) 0.0052(7) 0.0039(7) 0.0027(6)
O8 0.0175(8) 0.0138(8) 0.0139(9) 0.0002(7) 0.0002(7) 0.0057(6)
O4 0.0181(8) 0.0178(8) 0.0188(9) 0.0030(7) 0.0012(7) 0.0083(7)
O2 0.0281(9) 0.0224(9) 0.0189(10) -0.0018(7) -0.0031(8) 0.0135(7)
O7 0.0137(8) 0.0171(8) 0.0192(9) 0.0046(7) 0.0036(7) 0.0013(6)
O1 0.0221(9) 0.0208(9) 0.0179(9) 0.0008(7) -0.0004(7) 0.0102(7)
O6 0.0290(9) 0.0180(8) 0.0220(10) 0.0073(7) 0.0050(8) 0.0120(7)
O3 0.0389(11) 0.0391(11) 0.0201(10) -0.0070(9) -0.0074(9) 0.0166(9)
O9 0.0284(10) 0.0383(12) 0.0264(11) 0.0183(9) 0.0010(8) 0.0008(8)
O10 0.0388(12) 0.0323(11) 0.0311(12) -0.0044(9) 0.0074(10) 0.0066(9)
C9 0.0157(11) 0.0157(11) 0.0167(12) 0.0013(9) -0.0011(9) 0.0028(9)
C15 0.0182(11) 0.0129(10) 0.0155(12) -0.0020(9) 0.0020(9) 0.0063(9)
C11 0.0173(11) 0.0162(11) 0.0192(13) 0.0004(9) 0.0007(9) 0.0062(8)
C14 0.0154(11) 0.0165(11) 0.0224(13) 0.0015(10) 0.0001(10) 0.0054(9)
C21 0.0179(11) 0.0185(11) 0.0181(13) 0.0015(10) -0.0006(9) 0.0057(9)
C8 0.0173(11) 0.0126(10) 0.0159(12) -0.0018(9) -0.0020(9) 0.0016(8)
C20 0.0188(11) 0.0185(11) 0.0207(13) 0.0039(10) 0.0055(10) 0.0030(9)
C12 0.0187(11) 0.0150(11) 0.0175(13) 0.0036(9) -0.0019(9) 0.0056(9)
C10 0.0160(11) 0.0171(11) 0.0173(12) 0.0009(9) 0.0014(9) 0.0044(9)
C1 0.0213(12) 0.0148(11) 0.0207(14) 0.0015(10) 0.0028(10) 0.0061(9)
C17 0.0179(11) 0.0199(12) 0.0213(13) 0.0040(10) 0.0011(10) 0.0037(9)
C16 0.0172(11) 0.0129(10) 0.0170(12) 0.0023(9) 0.0030(9) 0.0064(8)
C2 0.0228(12) 0.0187(12) 0.0179(13) 0.0018(10) 0.0020(10) 0.0060(9)
C13 0.0203(12) 0.0195(12) 0.0211(13) 0.0012(10) 0.0028(10) 0.0063(10)
C3 0.0347(15) 0.0266(13) 0.0205(14) -0.0011(11) -0.0004(12) 0.0168(11)
C19 0.0259(13) 0.0230(12) 0.0196(13) 0.0085(11) 0.0050(11) 0.0065(10)
C18 0.0218(12) 0.0290(13) 0.0204(14) 0.0066(11) -0.0016(10) 0.0041(10)
C7 0.0290(14) 0.0255(13) 0.0230(14) -0.0036(11) -0.0019(11) 0.0138(11)
C5 0.0280(13) 0.0276(13) 0.0158(13) -0.0013(11) -0.0008(11) 0.0056(10)
C6 0.0316(14) 0.0301(14) 0.0266(16) -0.0039(12) -0.0009(12) 0.0157(12)
C4 0.0329(14) 0.0303(14) 0.0217(14) 0.0027(11) -0.0029(12) 0.0169(12)

loop_
_atom_type_symbol
_atom_type_description
_atom_type_scat_dispersion_real
_atom_type_scat_dispersion_imag
_atom_type_scat_source
C C 0.0181 0.0091 'International Tables Vol C Tables 4.2.6.8 and 6.1.1.4'
H H 0.0000 0.0000 'International Tables Vol C Tables 4.2.6.8 and 6.1.1.4'
O O 0.0492 0.0322 'International Tables Vol C Tables 4.2.6.8 and 6.1.1.4'
Y Y -0.2670 2.0244 'International Tables Vol C Tables 4.2.6.8 and 6.1.1.4'

loop_
_geom_angle_atom_site_label_1
_geom_angle_atom_site_label_2
_geom_angle_atom_site_label_3
_geom_angle
_geom_angle_site_symmetry_1
_geom_angle_site_symmetry_3
_geom_angle_publ_flag
O5 Y1 O8 90.83(6) . 2_666 ?
O5 Y1 O8 84.97(6) . 1_455 ?
O5 Y1 O4 91.08(6) . 1_655 ?
O5 Y1 O2 88.40(7) . . ?
O5 Y1 O7 177.10(5) . . ?
O5 Y1 O1 92.46(6) . . ?
O8 Y1 O8 68.06(7) 2_666 1_455 ?
O8 Y1 O1 162.59(6) 2_666 . ?
O8 Y1 O1 129.27(6) 1_455 . ?
O4 Y1 O8 79.64(6) 1_655 2_666 ?
O4 Y1 O8 147.36(6) 1_655 1_455 ?
O4 Y1 O2 138.37(6) 1_655 . ?
O4 Y1 O1 83.21(6) 1_655 . ?
O2 Y1 O8 74.02(6) . 1_455 ?
O2 Y1 O8 141.99(6) . 2_666 ?
O2 Y1 O1 55.25(6) . . ?
O7 Y1 O8 89.47(6) . 2_666 ?
O7 Y1 O8 92.47(6) . 1_455 ?
O7 Y1 O4 91.81(6) . 1_655 ?
O7 Y1 O2 89.59(7) . . ?
O7 Y1 O1 88.11(6) . . ?
C8 O5 Y1 160.55(17) . . ?
Y1 O8 Y1 111.94(7) 2_666 1_655 ?
C15 O8 Y1 122.31(14) . 1_655 ?
C15 O8 Y1 124.19(14) . 2_666 ?
C8 O4 Y1 149.83(16) . 1_455 ?
C1 O2 Y1 95.83(16) . . ?
C15 O7 Y1 160.68(16) . . ?
C1 O1 Y1 90.43(15) . . ?
C12 O6 H6 109.5 . . ?
C5 O3 H3 109.5 . . ?
C19 O9 H9 109.5 . . ?
H10A O10 H10B 104.5 . . ?
C14 C9 C8 120.7(2) . . ?
C10 C9 C14 118.8(2) . . ?
C10 C9 C8 120.5(2) . . ?
O8 C15 C16 118.4(2) . . ?
O7 C15 O8 122.2(2) . . ?
O7 C15 C16 119.3(2) . . ?
C12 C11 H11 120.1 . . ?
C10 C11 H11 120.1 . . ?
C10 C11 C12 119.8(2) . . ?
C9 C14 H14 119.4 . . ?
C13 C14 C9 121.1(2) . . ?
C13 C14 H14 119.4 . . ?
C20 C21 H21 119.7 . . ?
C20 C21 C16 120.6(2) . . ?
C16 C21 H21 119.7 . . ?
O5 C8 O4 122.9(2) . . ?
O5 C8 C9 118.5(2) . . ?
O4 C8 C9 118.6(2) . . ?
C21 C20 H20 120.3 . . ?
C19 C20 C21 119.4(2) . . ?
C19 C20 H20 120.3 . . ?
O6 C12 C11 123.0(2) . . ?
O6 C12 C13 116.6(2) . . ?
C11 C12 C13 120.3(2) . . ?
C9 C10 H10 119.6 . . ?
C11 C10 C9 120.8(2) . . ?
C11 C10 H10 119.6 . . ?
O2 C1 O1 118.5(2) . . ?
O2 C1 C2 119.3(2) . . ?
O1 C1 C2 122.2(2) . . ?
C16 C17 H17 119.9 . . ?
C18 C17 H17 119.9 . . ?
C18 C17 C16 120.3(2) . . ?
C21 C16 C15 120.1(2) . . ?
C21 C16 C17 119.4(2) . . ?
C17 C16 C15 120.5(2) . . ?
C3 C2 C1 119.4(2) . . ?
C3 C2 C7 118.6(3) . . ?
C7 C2 C1 122.0(2) . . ?
C14 C13 C12 119.1(2) . . ?
C14 C13 H13 120.4 . . ?
C12 C13 H13 120.4 . . ?
C2 C3 H3A 119.4 . . ?
C4 C3 C2 121.1(2) . . ?
C4 C3 H3A 119.4 . . ?
O9 C19 C20 121.3(2) . . ?
O9 C19 C18 117.9(2) . . ?
C20 C19 C18 120.8(2) . . ?
C17 C18 C19 119.4(3) . . ?
C17 C18 H18 120.3 . . ?
C19 C18 H18 120.3 . . ?
C2 C7 H7 119.6 . . ?
C6 C7 C2 120.9(3) . . ?
C6 C7 H7 119.6 . . ?
O3 C5 C6 118.0(2) . . ?
O3 C5 C4 121.9(2) . . ?
C6 C5 C4 120.1(3) . . ?
C7 C6 C5 120.0(3) . . ?
C7 C6 H6A 120.0 . . ?
C5 C6 H6A 120.0 . . ?
C3 C4 C5 119.3(2) . . ?
C3 C4 H4 120.4 . . ?
C5 C4 H4 120.4 . . ?

loop_
_geom_bond_atom_site_label_1
_geom_bond_atom_site_label_2
_geom_bond_distance
_geom_bond_site_symmetry_2
_geom_bond_publ_flag
Y1 O5 2.1992(17) . ?
Y1 O8 2.3445(17) 2_666 ?
Y1 O8 2.4015(16) 1_455 ?
Y1 O4 2.2508(16) 1_655 ?
Y1 O2 2.3024(19) . ?
Y1 O7 2.2468(16) . ?
Y1 O1 2.4056(18) . ?
O5 C8 1.263(3) . ?
O8 C15 1.296(3) . ?
O4 C8 1.266(3) . ?
O2 C1 1.260(3) . ?
O7 C15 1.245(3) . ?
O1 C1 1.283(3) . ?
O6 H6 0.8400 . ?
O6 C12 1.365(3) . ?
O3 H3 0.8400 . ?
O3 C5 1.360(3) . ?
O9 H9 0.8400 . ?
O9 C19 1.374(3) . ?
O10 H10A 0.8499 . ?
O10 H10B 0.8501 . ?
C9 C14 1.397(3) . ?
C9 C8 1.486(3) . ?
C9 C10 1.395(3) . ?
C15 C16 1.482(3) . ?
C11 H11 0.9500 . ?
C11 C12 1.387(4) . ?
C11 C10 1.381(3) . ?
C14 H14 0.9500 . ?
C14 C13 1.379(4) . ?
C21 H21 0.9500 . ?
C21 C20 1.389(3) . ?
C21 C16 1.391(3) . ?
C20 H20 0.9500 . ?
C20 C19 1.380(4) . ?
C12 C13 1.403(3) . ?
C10 H10 0.9500 . ?
C1 C2 1.477(4) . ?
C17 H17 0.9500 . ?
C17 C16 1.393(4) . ?
C17 C18 1.387(4) . ?
C2 C3 1.391(4) . ?
C2 C7 1.396(4) . ?
C13 H13 0.9500 . ?
C3 H3A 0.9500 . ?
C3 C4 1.384(4) . ?
C19 C18 1.392(4) . ?
C18 H18 0.9500 . ?
C7 H7 0.9500 . ?
C7 C6 1.377(4) . ?
C5 C6 1.386(4) . ?
C5 C4 1.396(4) . ?
C6 H6A 0.9500 . ?
C4 H4 0.9500 . ?

loop_
_geom_torsion_atom_site_label_1
_geom_torsion_atom_site_label_2
_geom_torsion_atom_site_label_3
_geom_torsion_atom_site_label_4
_geom_torsion
_geom_torsion_site_symmetry_1
_geom_torsion_site_symmetry_2
_geom_torsion_site_symmetry_3
_geom_torsion_site_symmetry_4
_geom_torsion_publ_flag
Y1 O5 C8 O4 80.3(6) . . . . ?
Y1 O5 C8 C9 -100.7(5) . . . . ?
Y1 O8 C15 O7 91.5(2) 1_655 . . . ?
Y1 O8 C15 O7 -73.1(3) 2_666 . . . ?
Y1 O8 C15 C16 105.8(2) 2_666 . . . ?
Y1 O8 C15 C16 -89.6(2) 1_655 . . . ?
Y1 O4 C8 O5 8.7(5) 1_455 . . . ?
Y1 O4 C8 C9 -170.3(2) 1_455 . . . ?
Y1 O2 C1 O1 -1.3(2) . . . . ?
Y1 O2 C1 C2 178.2(2) . . . . ?
Y1 O7 C15 O8 -22.9(7) . . . . ?
Y1 O7 C15 C16 158.1(4) . . . . ?
Y1 O1 C1 O2 1.2(2) . . . . ?
Y1 O1 C1 C2 -178.3(2) . . . . ?
O8 C15 C16 C21 -11.4(3) . . . . ?
O8 C15 C16 C17 170.1(2) . . . . ?
O2 C1 C2 C3 -5.8(4) . . . . ?
O2 C1 C2 C7 176.2(2) . . . . ?
O7 C15 C16 C21 167.6(2) . . . . ?
O7 C15 C16 C17 -10.9(3) . . . . ?
O1 C1 C2 C3 173.7(2) . . . . ?
O1 C1 C2 C7 -4.3(4) . . . . ?
O6 C12 C13 C14 -179.9(2) . . . . ?
O3 C5 C6 C7 -178.0(3) . . . . ?
O3 C5 C4 C3 178.3(3) . . . . ?
O9 C19 C18 C17 -179.2(2) . . . . ?
C9 C14 C13 C12 -1.5(4) . . . . ?
C11 C12 C13 C14 1.8(4) . . . . ?
C14 C9 C8 O5 163.7(2) . . . . ?
C14 C9 C8 O4 -17.2(4) . . . . ?
C14 C9 C10 C11 1.7(4) . . . . ?
C21 C20 C19 O9 -178.9(2) . . . . ?
C21 C20 C19 C18 -0.4(4) . . . . ?
C8 C9 C14 C13 178.5(2) . . . . ?
C8 C9 C10 C11 -177.0(2) . . . . ?
C20 C21 C16 C15 -176.7(2) . . . . ?
C20 C21 C16 C17 1.8(4) . . . . ?
C20 C19 C18 C17 2.2(4) . . . . ?
C12 C11 C10 C9 -1.4(4) . . . . ?
C10 C9 C14 C13 -0.2(4) . . . . ?
C10 C9 C8 O5 -17.6(4) . . . . ?
C10 C9 C8 O4 161.5(2) . . . . ?
C10 C11 C12 O6 -178.5(2) . . . . ?
C10 C11 C12 C13 -0.4(4) . . . . ?
C1 C2 C3 C4 -177.2(3) . . . . ?
C1 C2 C7 C6 177.5(3) . . . . ?
C16 C21 C20 C19 -1.6(4) . . . . ?
C16 C17 C18 C19 -2.0(4) . . . . ?
C2 C3 C4 C5 -0.4(4) . . . . ?
C2 C7 C6 C5 -0.3(5) . . . . ?
C3 C2 C7 C6 -0.4(4) . . . . ?
C18 C17 C16 C15 178.6(2) . . . . ?
C18 C17 C16 C21 0.1(4) . . . . ?
C7 C2 C3 C4 0.8(4) . . . . ?
C6 C5 C4 C3 -0.4(4) . . . . ?
C4 C5 C6 C7 0.7(4) . . . . ?
